data_4338614
loop_
_publ_author_name
'Aharonovich, Sinai'
'Botoshanski, Mark'
'Eisen, Moris S.'

_publ_section_title
;
 Synthesis of Lithium N-pentafluorophenyl,N'-trimethylsilyl
 2-Pyridylamidinate and Its Cyclization to Lithium
 Tetrafluoro-2-(2-pyridyl)benzimidazolate via a Me3SiF Elimination.
 Coordination Chemistry, Reactivity, and Mechanism
;
_journal_coden_ASTM INOCAJ
_journal_issue 12
_journal_name_full 'Inorganic chemistry'
_journal_page_first 5269
_journal_page_last 5278
_journal_paper_doi 10.1021/ic9002065
_journal_volume 48
_journal_year 2009
_chemical_formula_sum 'C15 H25 F5 Li N3 Si'
_chemical_formula_weight 377.41
_chemical_name_common Moris-226(Sinay)
_space_group_IT_number 15
_symmetry_cell_setting monoclinic
_symmetry_space_group_name_Hall '-C 2yc'
_symmetry_space_group_name_H-M 'C 1 2/c 1'
_atom_sites_solution_hydrogens geom
_atom_sites_solution_primary direct
_atom_sites_solution_secondary difmap
_audit_creation_method SHELXL-97
_cell_angle_alpha 90.00
_cell_angle_beta 100.71(3)
_cell_angle_gamma 90.00
_cell_formula_units_Z 8
_cell_length_a 19.258(4)
_cell_length_b 7.2770(10)
_cell_length_c 28.944(6)
_cell_measurement_reflns_used 12442
_cell_measurement_temperature 240(2)
_cell_measurement_theta_max 25.43
_cell_measurement_theta_min 2.80
_cell_volume 3985.6(14)
_computing_cell_refinement 'DENZO HKL2000 (Otwinowski & Minor 1997)'
_computing_data_collection 'Collect (Nonius, 2006)'
_computing_data_reduction 'DENZO HKL2000 (Otwinowski & Minor 1997)'
_computing_molecular_graphics 'TEXSAN  (MSC, 1999)'
_computing_structure_refinement 'SHELXL-97 (Sheldrick, 1997)'
_computing_structure_solution 'SHELXS-97 (Sheldrick, 1997)'
_diffrn_ambient_temperature 240(2)
_diffrn_measured_fraction_theta_full 0.966
_diffrn_measured_fraction_theta_max 0.966
_diffrn_measurement_device_type 'Nonius KappaCCD'
_diffrn_measurement_method 'phi- and omega-scans'
_diffrn_radiation_monochromator graphite
_diffrn_radiation_source 'fine-focus sealed tube'
_diffrn_radiation_type MoK\a
_diffrn_radiation_wavelength 0.71073
_diffrn_reflns_av_R_equivalents 0.0580
_diffrn_reflns_av_sigmaI/netI 0.0384
_diffrn_reflns_limit_h_max 23
_diffrn_reflns_limit_h_min 0
_diffrn_reflns_limit_k_max 8
_diffrn_reflns_limit_k_min 0
_diffrn_reflns_limit_l_max 34
_diffrn_reflns_limit_l_min -34
_diffrn_reflns_number 12442
_diffrn_reflns_theta_full 25.43
_diffrn_reflns_theta_max 25.43
_diffrn_reflns_theta_min 2.80
_diffrn_standards_number 0
_exptl_absorpt_coefficient_mu 0.164
_exptl_absorpt_correction_type none
_exptl_crystal_colour colorless
_exptl_crystal_density_diffrn 1.258
_exptl_crystal_density_method 'not measured'
_exptl_crystal_description prism
_exptl_crystal_F_000 1584
_exptl_crystal_size_max 0.75
_exptl_crystal_size_mid 0.48
_exptl_crystal_size_min 0.36
_refine_diff_density_max 0.216
_refine_diff_density_min -0.172
_refine_diff_density_rms 0.042
_refine_ls_extinction_method none
_refine_ls_goodness_of_fit_ref 1.120
_refine_ls_hydrogen_treatment constr
_refine_ls_matrix_type full
_refine_ls_number_parameters 233
_refine_ls_number_reflns 3566
_refine_ls_number_restraints 0
_refine_ls_restrained_S_all 1.120
_refine_ls_R_factor_all 0.0791
_refine_ls_R_factor_gt 0.0592
_refine_ls_shift/su_max 0.001
_refine_ls_shift/su_mean 0.000
_refine_ls_structure_factor_coef Fsqd
_refine_ls_weighting_details 'calc w=1/[\s^2^(Fo^2^)+(0.0860P)^2^+5.0278P] where P=(Fo^2^+2Fc^2^)/3'
_refine_ls_weighting_scheme calc
_refine_ls_wR_factor_gt 0.1875
_refine_ls_wR_factor_ref 0.1956
_reflns_number_gt 2712
_reflns_number_total 3566
_reflns_threshold_expression >2sigma(I)
_cod_data_source_file ic9002065_si_001.cif
_cod_data_source_block Moris-226
_cod_depositor_comments
;
The following automatic conversions were performed:

'_symmetry_cell_setting' value 'Monoclinic' changed to 'monoclinic'
according to
/usr/data/users/saulius/automatic-downloads/retrospective/ACS/lib/dictionaries/cif_core.dic
dictionary named 'cif_core.dic' version 2.4.2 from 2011-04-26.

Automatic conversion script
Id: cif_fix_values 2281 2013-09-26 08:29:07Z andrius 
;
_cod_original_cell_volume 3985.6(13)
_cod_original_sg_symbol_H-M 'C 2/c'
_cod_database_code 4338614

loop_
_symmetry_equiv_pos_as_xyz
'x, y, z'
'-x, y, -z+1/2'
'x+1/2, y+1/2, z'
'-x+1/2, y+1/2, -z+1/2'
'-x, -y, -z'
'x, -y, z-1/2'
'-x+1/2, -y+1/2, -z'
'x+1/2, -y+1/2, z-1/2'

loop_
_atom_site_label
_atom_site_type_symbol
_atom_site_fract_x
_atom_site_fract_y
_atom_site_fract_z
_atom_site_U_iso_or_equiv
_atom_site_adp_type
_atom_site_occupancy
_atom_site_symmetry_multiplicity
_atom_site_calc_flag
_atom_site_refinement_flags
Si1 Si 0.59048(4) 0.00664(13) 0.17590(3) 0.0562(3) Uani 1 1 d .
N1 N 0.62203(12) 0.0144(3) 0.12463(8) 0.0494(6) Uani 1 1 d .
N2 N 0.82060(12) -0.0739(3) 0.14653(9) 0.0541(6) Uani 1 1 d .
N3 N 0.73205(14) -0.3788(3) 0.10610(10) 0.0621(7) Uani 1 1 d .
F1 F 0.47905(10) 0.1589(3) 0.10162(7) 0.0848(7) Uani 1 1 d .
F2 F 0.42935(11) 0.3017(3) 0.01801(8) 0.0920(7) Uani 1 1 d .
F3 F 0.50848(13) 0.3107(3) -0.05087(7) 0.0903(7) Uani 1 1 d .
F4 F 0.64266(13) 0.1660(3) -0.03164(7) 0.0914(7) Uani 1 1 d .
F5 F 0.69456(9) 0.0234(3) 0.05309(6) 0.0655(5) Uani 1 1 d .
C1 C 0.59102(14) 0.0863(4) 0.08284(9) 0.0453(6) Uani 1 1 d .
C2 C 0.52238(16) 0.1621(5) 0.06999(11) 0.0578(8) Uani 1 1 d .
C3 C 0.49627(17) 0.2352(5) 0.02646(12) 0.0633(9) Uani 1 1 d .
C4 C 0.53464(19) 0.2400(4) -0.00814(11) 0.0632(9) Uani 1 1 d .
C5 C 0.60175(18) 0.1659(4) 0.00161(10) 0.0599(8) Uani 1 1 d .
C6 C 0.62719(15) 0.0940(4) 0.04502(10) 0.0499(7) Uani 1 1 d .
C7 C 0.5692(2) 0.2372(6) 0.19864(13) 0.0782(10) Uani 1 1 d .
H7A H 0.6117 0.3115 0.2050 0.117 Uiso 1 1 calc R
H7B H 0.5507 0.2213 0.2274 0.117 Uiso 1 1 calc R
H7C H 0.5341 0.2981 0.1753 0.117 Uiso 1 1 calc R
C8 C 0.5139(2) -0.1514(6) 0.17518(16) 0.0917(12) Uani 1 1 d .
H8A H 0.4753 -0.1144 0.1504 0.137 Uiso 1 1 calc R
H8B H 0.4988 -0.1458 0.2053 0.137 Uiso 1 1 calc R
H8C H 0.5280 -0.2761 0.1694 0.137 Uiso 1 1 calc R
C9 C 0.6641(2) -0.0826(7) 0.22163(13) 0.0933(13) Uani 1 1 d .
H9A H 0.6763 -0.2061 0.2133 0.140 Uiso 1 1 calc R
H9B H 0.6492 -0.0848 0.2519 0.140 Uiso 1 1 calc R
H9C H 0.7050 -0.0033 0.2234 0.140 Uiso 1 1 calc R
C10 C 0.84133(16) -0.2663(4) 0.15663(13) 0.0637(9) Uani 1 1 d .
H10A H 0.8261 -0.3047 0.1856 0.076 Uiso 1 1 calc R
H10B H 0.8930 -0.2759 0.1617 0.076 Uiso 1 1 calc R
C11 C 0.80991(17) -0.3918(5) 0.11768(13) 0.0694(9) Uani 1 1 d .
H11A H 0.8294 -0.3619 0.0896 0.083 Uiso 1 1 calc R
H11B H 0.8233 -0.5185 0.1267 0.083 Uiso 1 1 calc R
C12 C 0.85420(19) 0.0024(5) 0.10923(13) 0.0719(9) Uani 1 1 d .
H12A H 0.8418 0.1312 0.1047 0.108 Uiso 1 1 calc R
H12B H 0.8379 -0.0640 0.0802 0.108 Uiso 1 1 calc R
H12C H 0.9051 -0.0095 0.1181 0.108 Uiso 1 1 calc R
C13 C 0.8428(2) 0.0355(6) 0.18941(13) 0.0801(11) Uani 1 1 d .
H13A H 0.8940 0.0375 0.1974 0.120 Uiso 1 1 calc R
H13B H 0.8239 -0.0188 0.2150 0.120 Uiso 1 1 calc R
H13C H 0.8252 0.1601 0.1841 0.120 Uiso 1 1 calc R
C14 C 0.6992(2) -0.4931(6) 0.13735(17) 0.0948(13) Uani 1 1 d .
H14A H 0.7112 -0.6209 0.1334 0.142 Uiso 1 1 calc R
H14B H 0.6483 -0.4783 0.1298 0.142 Uiso 1 1 calc R
H14C H 0.7162 -0.4563 0.1697 0.142 Uiso 1 1 calc R
C15 C 0.7080(2) -0.4363(6) 0.05753(15) 0.0894(12) Uani 1 1 d .
H15A H 0.7244 -0.5602 0.0534 0.134 Uiso 1 1 calc R
H15B H 0.7268 -0.3534 0.0367 0.134 Uiso 1 1 calc R
H15C H 0.6568 -0.4336 0.0502 0.134 Uiso 1 1 calc R
Li1 Li 0.7122(3) -0.1004(7) 0.11909(18) 0.0546(11) Uani 1 1 d .

loop_
_atom_site_aniso_label
_atom_site_aniso_U_11
_atom_site_aniso_U_22
_atom_site_aniso_U_33
_atom_site_aniso_U_23
_atom_site_aniso_U_13
_atom_site_aniso_U_12
Si1 0.0547(5) 0.0666(6) 0.0499(5) 0.0032(4) 0.0165(4) -0.0009(4)
N1 0.0472(12) 0.0550(14) 0.0462(12) 0.0037(11) 0.0088(10) 0.0053(11)
N2 0.0522(13) 0.0454(13) 0.0649(15) 0.0011(11) 0.0109(11) -0.0005(11)
N3 0.0582(15) 0.0473(14) 0.0759(18) -0.0001(13) -0.0003(13) -0.0024(12)
F1 0.0544(10) 0.1274(19) 0.0749(13) 0.0050(12) 0.0184(9) 0.0275(11)
F2 0.0689(12) 0.1033(17) 0.0924(15) -0.0027(12) -0.0149(11) 0.0340(12)
F3 0.1188(18) 0.0816(14) 0.0591(12) 0.0152(10) -0.0130(11) 0.0135(13)
F4 0.1161(17) 0.1054(17) 0.0591(12) 0.0207(11) 0.0326(12) 0.0137(14)
F5 0.0593(10) 0.0791(12) 0.0628(11) 0.0133(9) 0.0239(8) 0.0182(9)
C1 0.0464(14) 0.0422(14) 0.0462(15) -0.0044(12) 0.0058(11) 0.0008(12)
C2 0.0526(16) 0.0628(19) 0.0565(17) -0.0067(14) 0.0064(14) 0.0089(14)
C3 0.0619(19) 0.0573(18) 0.063(2) -0.0059(15) -0.0083(15) 0.0136(15)
C4 0.082(2) 0.0498(17) 0.0488(17) 0.0023(14) -0.0098(16) 0.0065(16)
C5 0.081(2) 0.0517(17) 0.0477(16) 0.0010(13) 0.0143(15) -0.0003(16)
C6 0.0522(15) 0.0452(15) 0.0520(16) 0.0010(12) 0.0089(12) 0.0053(13)
C7 0.079(2) 0.090(3) 0.072(2) -0.018(2) 0.0284(18) -0.002(2)
C8 0.094(3) 0.096(3) 0.094(3) 0.002(2) 0.038(2) -0.026(2)
C9 0.095(3) 0.127(4) 0.060(2) 0.024(2) 0.019(2) 0.026(3)
C10 0.0494(16) 0.0530(17) 0.085(2) 0.0076(16) 0.0038(15) 0.0035(14)
C11 0.0626(19) 0.0502(18) 0.092(2) -0.0040(17) 0.0050(17) 0.0131(15)
C12 0.071(2) 0.067(2) 0.081(2) 0.0065(18) 0.0251(18) -0.0059(17)
C13 0.086(3) 0.075(2) 0.075(2) -0.0109(19) 0.0049(19) -0.006(2)
C14 0.091(3) 0.075(3) 0.120(4) 0.010(2) 0.024(3) -0.018(2)
C15 0.090(3) 0.076(2) 0.093(3) -0.010(2) -0.009(2) -0.003(2)
Li1 0.051(3) 0.052(3) 0.061(3) 0.006(2) 0.012(2) 0.010(2)

loop_
_atom_type_symbol
_atom_type_description
_atom_type_scat_dispersion_real
_atom_type_scat_dispersion_imag
_atom_type_scat_source
Si Si 0.0817 0.0704 'International Tables Vol C Tables 4.2.6.8 and 6.1.1.4'
N N 0.0061 0.0033 'International Tables Vol C Tables 4.2.6.8 and 6.1.1.4'
C C 0.0033 0.0016 'International Tables Vol C Tables 4.2.6.8 and 6.1.1.4'
F F 0.0171 0.0103 'International Tables Vol C Tables 4.2.6.8 and 6.1.1.4'
H H 0.0000 0.0000 'International Tables Vol C Tables 4.2.6.8 and 6.1.1.4'
Li Li -0.0003 0.0001 'International Tables Vol C Tables 4.2.6.8 and 6.1.1.4'

loop_
_geom_angle_atom_site_label_1
_geom_angle_atom_site_label_2
_geom_angle_atom_site_label_3
_geom_angle
N1 Si1 C9 106.39(15)
N1 Si1 C8 114.76(17)
C9 Si1 C8 106.7(2)
N1 Si1 C7 114.35(15)
C9 Si1 C7 104.4(2)
C8 Si1 C7 109.3(2)
C1 N1 Si1 128.48(19)
C1 N1 Li1 110.0(2)
Si1 N1 Li1 121.42(19)
C12 N2 C13 108.5(3)
C12 N2 C10 111.5(3)
C13 N2 C10 108.8(3)
C12 N2 Li1 107.4(2)
C13 N2 Li1 118.8(3)
C10 N2 Li1 101.6(2)
C14 N3 C15 109.8(3)
C14 N3 C11 111.2(3)
C15 N3 C11 109.1(3)
C14 N3 Li1 108.9(3)
C15 N3 Li1 114.4(3)
C11 N3 Li1 103.3(2)
C6 F5 Li1 107.8(2)
N1 C1 C6 120.9(2)
N1 C1 C2 128.4(3)
C6 C1 C2 110.7(2)
F1 C2 C3 117.5(3)
F1 C2 C1 118.7(3)
C3 C2 C1 123.8(3)
C4 C3 F2 119.3(3)
C4 C3 C2 122.2(3)
F2 C3 C2 118.5(3)
C3 C4 F3 121.8(3)
C3 C4 C5 117.3(3)
F3 C4 C5 120.9(3)
F4 C5 C6 119.9(3)
F4 C5 C4 120.1(3)
C6 C5 C4 120.0(3)
C5 C6 F5 117.7(3)
C5 C6 C1 126.0(3)
F5 C6 C1 116.2(2)
Si1 C7 H7A 109.5
Si1 C7 H7B 109.5
H7A C7 H7B 109.5
Si1 C7 H7C 109.5
H7A C7 H7C 109.5
H7B C7 H7C 109.5
Si1 C8 H8A 109.5
Si1 C8 H8B 109.5
H8A C8 H8B 109.5
Si1 C8 H8C 109.5
H8A C8 H8C 109.5
H8B C8 H8C 109.5
Si1 C9 H9A 109.5
Si1 C9 H9B 109.5
H9A C9 H9B 109.5
Si1 C9 H9C 109.5
H9A C9 H9C 109.5
H9B C9 H9C 109.5
N2 C10 C11 112.1(3)
N2 C10 H10A 109.2
C11 C10 H10A 109.2
N2 C10 H10B 109.2
C11 C10 H10B 109.2
H10A C10 H10B 107.9
N3 C11 C10 112.7(3)
N3 C11 H11A 109.1
C10 C11 H11A 109.1
N3 C11 H11B 109.1
C10 C11 H11B 109.1
H11A C11 H11B 107.8
N2 C12 H12A 109.5
N2 C12 H12B 109.5
H12A C12 H12B 109.5
N2 C12 H12C 109.5
H12A C12 H12C 109.5
H12B C12 H12C 109.5
N2 C13 H13A 109.5
N2 C13 H13B 109.5
H13A C13 H13B 109.5
N2 C13 H13C 109.5
H13A C13 H13C 109.5
H13B C13 H13C 109.5
N3 C14 H14A 109.5
N3 C14 H14B 109.5
H14A C14 H14B 109.5
N3 C14 H14C 109.5
H14A C14 H14C 109.5
H14B C14 H14C 109.5
N3 C15 H15A 109.5
N3 C15 H15B 109.5
H15A C15 H15B 109.5
N3 C15 H15C 109.5
H15A C15 H15C 109.5
H15B C15 H15C 109.5
N1 Li1 F5 83.9(2)
N1 Li1 N2 139.8(3)
F5 Li1 N2 106.8(2)
N1 Li1 N3 128.1(3)
F5 Li1 N3 104.9(2)
N2 Li1 N3 87.4(2)
N1 Li1 C1 27.64(11)
F5 Li1 C1 56.70(13)
N2 Li1 C1 144.8(2)
N3 Li1 C1 125.4(2)

loop_
_geom_bond_atom_site_label_1
_geom_bond_atom_site_label_2
_geom_bond_distance
Si1 N1 1.706(2)
Si1 C9 1.867(4)
Si1 C8 1.867(4)
Si1 C7 1.875(4)
N1 C1 1.351(3)
N1 Li1 1.961(5)
N2 C12 1.467(4)
N2 C13 1.470(4)
N2 C10 1.470(4)
N2 Li1 2.099(6)
N3 C14 1.457(5)
N3 C15 1.457(5)
N3 C11 1.477(4)
N3 Li1 2.108(6)
F1 C2 1.349(4)
F2 C3 1.355(4)
F3 C4 1.348(4)
F4 C5 1.352(4)
F5 C6 1.374(3)
F5 Li1 2.082(5)
C1 C6 1.403(4)
C1 C2 1.417(4)
C1 Li1 2.736(5)
C2 C3 1.374(4)
C3 C4 1.351(5)
C4 C5 1.380(5)
C5 C6 1.365(4)
C7 H7A 0.9700
C7 H7B 0.9700
C7 H7C 0.9700
C8 H8A 0.9700
C8 H8B 0.9700
C8 H8C 0.9700
C9 H9A 0.9700
C9 H9B 0.9700
C9 H9C 0.9700
C10 C11 1.489(5)
C10 H10A 0.9800
C10 H10B 0.9800
C11 H11A 0.9800
C11 H11B 0.9800
C12 H12A 0.9700
C12 H12B 0.9700
C12 H12C 0.9700
C13 H13A 0.9700
C13 H13B 0.9700
C13 H13C 0.9700
C14 H14A 0.9700
C14 H14B 0.9700
C14 H14C 0.9700
C15 H15A 0.9700
C15 H15B 0.9700
C15 H15C 0.9700
